data_1555458
loop_
_publ_author_name
'Tasior, Mariusz'
'Chotkowski, Maciej'
'Gryko, Daniel T.'

_publ_section_title
;
 Extension of Pyrrolopyrrole \p-System: Approach to Constructing
 Hexacyclic Nitrogen-Containing Aromatic Systems.
;
_journal_issue 24
_journal_name_full 'Organic letters'
_journal_page_first 6106
_journal_page_last 6109
_journal_paper_doi 10.1021/acs.orglett.5b03129
_journal_volume 17
_journal_year 2015
_chemical_formula_moiety 'C56 H40 F6 N6'
_chemical_formula_sum 'C56 H40 F6 N6'
_chemical_formula_weight 910.94
_space_group_crystal_system monoclinic
_space_group_IT_number 14
_space_group_name_Hall '-P 2ybc'
_space_group_name_H-M_alt 'P 1 21/c 1'
_atom_sites_solution_hydrogens geom
_atom_sites_solution_primary direct
_atom_sites_solution_secondary difmap
_audit_creation_method SHELXL-2014
_cell_angle_alpha 90
_cell_angle_beta 94.823(18)
_cell_angle_gamma 90
_cell_formula_units_Z 2
_cell_length_a 7.398(2)
_cell_length_b 11.831(3)
_cell_length_c 25.874(7)
_cell_measurement_reflns_used 2980
_cell_measurement_temperature 296(2)
_cell_measurement_theta_max 68.55
_cell_measurement_theta_min 3.43
_cell_volume 2256.6(10)
_computing_cell_refinement 'Bruker SAINT'
_computing_data_collection 'Bruker APEX2'
_computing_data_reduction 'Bruker SAINT'
_computing_molecular_graphics 'Bruker SHELXTL'
_computing_publication_material 'Bruker SHELXTL'
_computing_structure_refinement 'SHELXL-2014 (Sheldrick, 2014)'
_computing_structure_solution 'SHELXL-2014 (Sheldrick, 2014)'
_diffrn_ambient_temperature 296(2)
_diffrn_measured_fraction_theta_full 0.996
_diffrn_measured_fraction_theta_max 0.993
_diffrn_measurement_device_type 'Bruker APEX-II CCD'
_diffrn_measurement_method '\f and \w scans'
_diffrn_radiation_monochromator graphite
_diffrn_radiation_type CuK\a
_diffrn_radiation_wavelength 1.54178
_diffrn_reflns_av_R_equivalents 0.0693
_diffrn_reflns_av_unetI/netI 0.0391
_diffrn_reflns_Laue_measured_fraction_full 0.996
_diffrn_reflns_Laue_measured_fraction_max 0.993
_diffrn_reflns_limit_h_max 8
_diffrn_reflns_limit_h_min -8
_diffrn_reflns_limit_k_max 14
_diffrn_reflns_limit_k_min -14
_diffrn_reflns_limit_l_max 28
_diffrn_reflns_limit_l_min -31
_diffrn_reflns_number 32435
_diffrn_reflns_point_group_measured_fraction_full 0.996
_diffrn_reflns_point_group_measured_fraction_max 0.993
_diffrn_reflns_theta_full 67.679
_diffrn_reflns_theta_max 68.550
_diffrn_reflns_theta_min 3.428
_diffrn_source 'fine-focus sealed tube'
_exptl_absorpt_coefficient_mu 0.805
_exptl_absorpt_correction_T_max 0.8830
_exptl_absorpt_correction_T_min 0.8090
_exptl_absorpt_correction_type numerical
_exptl_absorpt_process_details sadabs
_exptl_crystal_colour yellow
_exptl_crystal_density_diffrn 1.341
_exptl_crystal_density_method 'not measured'
_exptl_crystal_description prisms
_exptl_crystal_F_000 944
_exptl_crystal_size_max 0.274
_exptl_crystal_size_mid 0.235
_exptl_crystal_size_min 0.158
_refine_diff_density_max 0.588
_refine_diff_density_min -0.450
_refine_diff_density_rms 0.050
_refine_ls_extinction_method none
_refine_ls_goodness_of_fit_ref 1.069
_refine_ls_hydrogen_treatment constr
_refine_ls_matrix_type full
_refine_ls_number_parameters 313
_refine_ls_number_reflns 4116
_refine_ls_number_restraints 0
_refine_ls_restrained_S_all 1.069
_refine_ls_R_factor_all 0.0862
_refine_ls_R_factor_gt 0.0639
_refine_ls_shift/su_max 0.000
_refine_ls_shift/su_mean 0.000
_refine_ls_structure_factor_coef Fsqd
_refine_ls_weighting_details 'w=1/[\s^2^(Fo^2^)+(0.0795P)^2^+1.5688P] where P=(Fo^2^+2Fc^2^)/3'
_refine_ls_weighting_scheme calc
_refine_ls_wR_factor_gt 0.1661
_refine_ls_wR_factor_ref 0.1840
_reflns_Friedel_coverage 0.000
_reflns_number_gt 2980
_reflns_number_total 4116
_reflns_threshold_expression 'I > 2\s(I)'
_cod_data_source_file ol5b03129_si_002.cif
_cod_data_source_block MT843_0m
_cod_original_cell_volume 2256.6(11)
_cod_original_sg_symbol_H-M 'P 21/c'
_cod_database_code 1555458
_shelx_space_group_comment
;
The symmetry employed for this shelxl refinement is uniquely defined
by the following loop, which should always be used as a source of
symmetry information in preference to the above space-group names.
They are only intended as comments.
;
_shelx_estimated_absorpt_t_min 0.809
_shelx_estimated_absorpt_t_max 0.883
_shelxl_version_number 2014-3

loop_
_space_group_symop_operation_xyz
'x, y, z'
'-x, y+1/2, -z+1/2'
'-x, -y, -z'
'x, -y-1/2, z-1/2'

loop_
_atom_site_label
_atom_site_type_symbol
_atom_site_fract_x
_atom_site_fract_y
_atom_site_fract_z
_atom_site_U_iso_or_equiv
_atom_site_adp_type
_atom_site_occupancy
_atom_site_site_symmetry_order
_atom_site_calc_flag
_atom_site_refinement_flags_posn
_atom_site_refinement_flags_adp
_atom_site_refinement_flags_occupancy
F1 F 1.4062(3) 0.1168(2) 0.60886(10) 0.1166(10) Uani 1 1 d . . .
F2 F 1.5574(3) 0.22708(19) 0.56832(11) 0.1048(9) Uani 1 1 d . . .
F3' F 1.4056(6) 0.0728(3) 0.53692(19) 0.0667(11) Uani 0.5 1 d . . P
N1 N 0.6740(3) 0.50512(17) 0.54999(7) 0.0395(5) Uani 1 1 d . . .
N2 N 0.8517(3) 0.24916(18) 0.45722(8) 0.0459(5) Uani 1 1 d . . .
N3 N 0.3546(6) 0.1224(4) 0.20677(12) 0.1144(14) Uani 1 1 d . . .
C1 C 0.7066(3) 0.3106(2) 0.44377(9) 0.0405(6) Uani 1 1 d . . .
C2 C 0.6471(3) 0.3982(2) 0.47559(9) 0.0380(6) Uani 1 1 d . . .
C3 C 0.7574(3) 0.4246(2) 0.52169(9) 0.0385(6) Uani 1 1 d . . .
C4 C 0.9259(3) 0.3689(2) 0.53396(9) 0.0404(6) Uani 1 1 d . . .
C5 C 1.0612(4) 0.3967(2) 0.57414(10) 0.0470(6) Uani 1 1 d . . .
H5 H 1.0450 0.4591 0.5951 0.056 Uiso 1 1 calc R U .
C6 C 1.2147(4) 0.3330(2) 0.58240(11) 0.0498(7) Uani 1 1 d . . .
H6 H 1.3021 0.3524 0.6088 0.060 Uiso 1 1 calc R U .
C7 C 1.2412(4) 0.2391(2) 0.55156(10) 0.0463(6) Uani 1 1 d . . .
C8 C 1.4058(4) 0.1685(3) 0.56383(12) 0.0575(8) Uani 1 1 d . . .
C9 C 1.1171(4) 0.2115(2) 0.51142(10) 0.0474(6) Uani 1 1 d . . .
H9 H 1.1369 0.1492 0.4907 0.057 Uiso 1 1 calc R U .
C10 C 0.9594(3) 0.2772(2) 0.50130(10) 0.0420(6) Uani 1 1 d . . .
C11 C 0.6170(3) 0.2770(2) 0.39223(9) 0.0414(6) Uani 1 1 d . . .
C12 C 0.5664(4) 0.1655(2) 0.38469(11) 0.0570(8) Uani 1 1 d . . .
H12 H 0.5781 0.1154 0.4125 0.068 Uiso 1 1 calc R U .
C13 C 0.4989(5) 0.1276(3) 0.33658(12) 0.0645(9) Uani 1 1 d . . .
H13 H 0.4638 0.0525 0.3321 0.077 Uiso 1 1 calc R U .
C14 C 0.4835(4) 0.2009(3) 0.29517(11) 0.0564(8) Uani 1 1 d . . .
C15 C 0.4121(5) 0.1592(3) 0.24540(13) 0.0764(11) Uani 1 1 d . . .
C16 C 0.5356(4) 0.3132(3) 0.30210(10) 0.0552(7) Uani 1 1 d . . .
H16 H 0.5260 0.3629 0.2742 0.066 Uiso 1 1 calc R U .
C17 C 0.6015(4) 0.3506(2) 0.35050(10) 0.0477(6) Uani 1 1 d . . .
H17 H 0.6357 0.4257 0.3552 0.057 Uiso 1 1 calc R U .
C18 C 0.5083(3) 0.5318(2) 0.52233(9) 0.0374(5) Uani 1 1 d . . .
C19 C 0.7384(3) 0.5377(2) 0.60173(9) 0.0393(6) Uani 1 1 d . . .
C20 C 0.7344(4) 0.4609(2) 0.64158(10) 0.0482(7) Uani 1 1 d . . .
H20 H 0.6785 0.3911 0.6358 0.058 Uiso 1 1 calc R U .
C21 C 0.8143(4) 0.4882(3) 0.69064(11) 0.0557(7) Uani 1 1 d . . .
H21 H 0.8115 0.4358 0.7173 0.067 Uiso 1 1 calc R U .
C22 C 0.8981(4) 0.5916(3) 0.70060(11) 0.0532(7) Uani 1 1 d . . .
C23 C 0.8974(4) 0.6675(2) 0.65996(11) 0.0521(7) Uani 1 1 d . . .
H23 H 0.9510 0.7380 0.6657 0.062 Uiso 1 1 calc R U .
C24 C 0.8192(4) 0.6415(2) 0.61099(10) 0.0449(6) Uani 1 1 d . . .
H24 H 0.8212 0.6941 0.5843 0.054 Uiso 1 1 calc R U .
C25 C 0.9882(6) 0.6262(3) 0.75323(13) 0.0783(10) Uani 1 1 d . . .
H25A H 1.1142 0.6431 0.7488 0.094 Uiso 1 1 calc R U .
H25B H 0.9321 0.6961 0.7632 0.094 Uiso 1 1 calc R U .
C26 C 0.9845(6) 0.5465(4) 0.79724(12) 0.0793(11) Uani 1 1 d . . .
H26A H 1.0449 0.4770 0.7886 0.095 Uiso 1 1 calc R U .
H26B H 0.8594 0.5282 0.8022 0.095 Uiso 1 1 calc R U .
C27 C 1.0759(6) 0.5931(4) 0.84799(13) 0.0823(11) Uani 1 1 d . . .
H27A H 1.1996 0.6143 0.8426 0.099 Uiso 1 1 calc R U .
H27B H 1.0124 0.6608 0.8574 0.099 Uiso 1 1 calc R U .
C28 C 1.0788(7) 0.5108(4) 0.89189(15) 0.1018(14) Uani 1 1 d . . .
H28A H 0.9566 0.4909 0.8981 0.153 Uiso 1 1 calc R U .
H28B H 1.1378 0.5446 0.9226 0.153 Uiso 1 1 calc R U .
H28C H 1.1436 0.4441 0.8832 0.153 Uiso 1 1 calc R U .
F3" F 1.4574(9) 0.1135(6) 0.5220(3) 0.107(2) Uiso 0.5 1 d . . P

loop_
_atom_site_aniso_label
_atom_site_aniso_U_11
_atom_site_aniso_U_22
_atom_site_aniso_U_33
_atom_site_aniso_U_23
_atom_site_aniso_U_13
_atom_site_aniso_U_12
F1 0.0967(17) 0.122(2) 0.130(2) 0.0720(17) 0.0073(15) 0.0432(15)
F2 0.0494(11) 0.0793(14) 0.183(3) 0.0288(15) -0.0047(13) 0.0064(10)
F3' 0.059(2) 0.042(2) 0.095(3) -0.014(2) -0.019(2) 0.0287(18)
N1 0.0429(12) 0.0411(11) 0.0329(11) -0.0025(9) -0.0048(9) 0.0044(9)
N2 0.0516(13) 0.0452(12) 0.0396(12) -0.0034(9) -0.0038(10) 0.0071(10)
N3 0.142(3) 0.134(3) 0.061(2) -0.038(2) -0.032(2) 0.037(3)
C1 0.0473(15) 0.0387(13) 0.0348(13) 0.0014(10) -0.0003(11) 0.0021(11)
C2 0.0425(14) 0.0373(13) 0.0333(12) 0.0014(10) -0.0019(10) 0.0006(10)
C3 0.0434(14) 0.0360(12) 0.0354(13) 0.0007(10) -0.0002(11) 0.0014(10)
C4 0.0421(14) 0.0406(13) 0.0377(13) 0.0031(10) -0.0006(11) 0.0011(11)
C5 0.0465(15) 0.0448(14) 0.0480(15) -0.0051(12) -0.0060(12) 0.0036(12)
C6 0.0458(15) 0.0519(16) 0.0494(16) 0.0001(13) -0.0090(12) 0.0036(12)
C7 0.0463(15) 0.0438(14) 0.0476(15) 0.0046(12) -0.0037(12) 0.0052(12)
C8 0.0582(19) 0.0558(18) 0.0566(18) 0.0051(14) -0.0059(14) 0.0089(14)
C9 0.0522(16) 0.0435(14) 0.0457(15) -0.0005(12) -0.0009(12) 0.0081(12)
C10 0.0444(15) 0.0421(13) 0.0384(13) 0.0014(11) -0.0029(11) 0.0030(11)
C11 0.0436(14) 0.0426(14) 0.0370(13) -0.0024(11) -0.0019(11) 0.0058(11)
C12 0.078(2) 0.0442(16) 0.0451(16) 0.0012(12) -0.0135(14) 0.0051(14)
C13 0.086(2) 0.0454(16) 0.0576(18) -0.0117(14) -0.0216(16) 0.0092(15)
C14 0.0603(18) 0.068(2) 0.0391(15) -0.0131(14) -0.0058(13) 0.0175(15)
C15 0.087(3) 0.089(3) 0.0500(19) -0.0196(18) -0.0125(17) 0.026(2)
C16 0.0558(17) 0.073(2) 0.0365(14) 0.0095(13) 0.0014(13) 0.0094(15)
C17 0.0519(16) 0.0484(15) 0.0425(14) 0.0015(12) 0.0018(12) 0.0027(12)
C18 0.0374(13) 0.0393(13) 0.0342(12) 0.0008(10) -0.0040(10) 0.0024(10)
C19 0.0388(13) 0.0444(14) 0.0333(12) -0.0038(10) -0.0046(10) 0.0055(11)
C20 0.0521(16) 0.0466(15) 0.0440(15) 0.0038(12) -0.0067(12) -0.0009(12)
C21 0.0654(19) 0.0591(18) 0.0404(15) 0.0088(13) -0.0083(13) 0.0046(15)
C22 0.0513(16) 0.0639(18) 0.0430(15) -0.0067(13) -0.0049(12) -0.0005(14)
C23 0.0537(17) 0.0520(16) 0.0494(16) -0.0089(13) -0.0019(13) -0.0075(13)
C24 0.0494(15) 0.0443(14) 0.0406(14) -0.0004(11) 0.0009(12) -0.0007(11)
C25 0.089(3) 0.090(3) 0.0518(18) -0.0068(18) -0.0158(17) -0.007(2)
C26 0.086(3) 0.098(3) 0.0510(19) -0.0049(19) -0.0127(18) -0.005(2)
C27 0.084(3) 0.108(3) 0.0520(19) -0.012(2) -0.0152(18) 0.006(2)
C28 0.111(3) 0.126(4) 0.065(2) -0.005(2) -0.012(2) 0.005(3)

loop_
_atom_type_symbol
_atom_type_description
_atom_type_scat_dispersion_real
_atom_type_scat_dispersion_imag
_atom_type_scat_source
C C 0.0181 0.0091 'International Tables Vol C Tables 4.2.6.8 and 6.1.1.4'
H H 0.0000 0.0000 'International Tables Vol C Tables 4.2.6.8 and 6.1.1.4'
N N 0.0311 0.0180 'International Tables Vol C Tables 4.2.6.8 and 6.1.1.4'
F F 0.0727 0.0534 'International Tables Vol C Tables 4.2.6.8 and 6.1.1.4'

loop_
_geom_angle_atom_site_label_1
_geom_angle_atom_site_label_2
_geom_angle_atom_site_label_3
_geom_angle
_geom_angle_site_symmetry_1
_geom_angle_site_symmetry_3
C3 N1 C18 107.20(19) . .
C3 N1 C19 123.5(2) . .
C18 N1 C19 128.5(2) . .
C1 N2 C10 119.2(2) . .
N2 C1 C2 122.4(2) . .
N2 C1 C11 112.3(2) . .
C2 C1 C11 125.3(2) . .
C1 C2 C18 137.7(2) . 3_666
C1 C2 C3 117.6(2) . .
C18 C2 C3 104.4(2) 3_666 .
N1 C3 C2 110.3(2) . .
N1 C3 C4 128.7(2) . .
C2 C3 C4 121.1(2) . .
C10 C4 C5 117.9(2) . .
C10 C4 C3 114.7(2) . .
C5 C4 C3 127.4(2) . .
C6 C5 C4 120.9(3) . .
C6 C5 H5 119.6 . .
C4 C5 H5 119.6 . .
C5 C6 C7 120.4(3) . .
C5 C6 H6 119.8 . .
C7 C6 H6 119.8 . .
C9 C7 C6 120.5(2) . .
C9 C7 C8 120.9(3) . .
C6 C7 C8 118.5(2) . .
F1 C8 F2 103.2(3) . .
F1 C8 F3' 93.9(3) . .
F2 C8 F3' 117.3(3) . .
F1 C8 F3" 120.5(4) . .
F2 C8 F3" 91.6(4) . .
F3' C8 F3" 32.3(3) . .
F1 C8 C7 113.0(3) . .
F2 C8 C7 113.5(3) . .
F3' C8 C7 113.7(3) . .
F3" C8 C7 112.5(4) . .
C7 C9 C10 120.2(2) . .
C7 C9 H9 119.9 . .
C10 C9 H9 119.9 . .
N2 C10 C4 124.4(2) . .
N2 C10 C9 115.7(2) . .
C4 C10 C9 119.8(2) . .
C12 C11 C17 119.1(2) . .
C12 C11 C1 118.4(2) . .
C17 C11 C1 122.1(2) . .
C13 C12 C11 120.9(3) . .
C13 C12 H12 119.6 . .
C11 C12 H12 119.6 . .
C12 C13 C14 119.9(3) . .
C12 C13 H13 120.0 . .
C14 C13 H13 120.0 . .
C13 C14 C16 119.9(3) . .
C13 C14 C15 118.8(3) . .
C16 C14 C15 121.3(3) . .
N3 C15 C14 177.5(5) . .
C17 C16 C14 119.8(3) . .
C17 C16 H16 120.1 . .
C14 C16 H16 120.1 . .
C16 C17 C11 120.5(3) . .
C16 C17 H17 119.8 . .
C11 C17 H17 119.8 . .
C18 C18 N1 108.5(3) 3_666 .
C18 C18 C2 109.6(3) 3_666 3_666
N1 C18 C2 141.9(2) . 3_666
C20 C19 C24 119.6(2) . .
C20 C19 N1 119.6(2) . .
C24 C19 N1 120.5(2) . .
C19 C20 C21 119.7(3) . .
C19 C20 H20 120.1 . .
C21 C20 H20 120.1 . .
C22 C21 C20 121.5(3) . .
C22 C21 H21 119.2 . .
C20 C21 H21 119.2 . .
C23 C22 C21 117.3(3) . .
C23 C22 C25 118.7(3) . .
C21 C22 C25 124.0(3) . .
C24 C23 C22 121.8(3) . .
C24 C23 H23 119.1 . .
C22 C23 H23 119.1 . .
C19 C24 C23 120.0(2) . .
C19 C24 H24 120.0 . .
C23 C24 H24 120.0 . .
C26 C25 C22 118.8(3) . .
C26 C25 H25A 107.6 . .
C22 C25 H25A 107.6 . .
C26 C25 H25B 107.6 . .
C22 C25 H25B 107.6 . .
H25A C25 H25B 107.0 . .
C25 C26 C27 113.3(3) . .
C25 C26 H26A 108.9 . .
C27 C26 H26A 108.9 . .
C25 C26 H26B 108.9 . .
C27 C26 H26B 108.9 . .
H26A C26 H26B 107.7 . .
C28 C27 C26 113.3(4) . .
C28 C27 H27A 108.9 . .
C26 C27 H27A 108.9 . .
C28 C27 H27B 108.9 . .
C26 C27 H27B 108.9 . .
H27A C27 H27B 107.7 . .
C27 C28 H28A 109.5 . .
C27 C28 H28B 109.5 . .
H28A C28 H28B 109.5 . .
C27 C28 H28C 109.5 . .
H28A C28 H28C 109.5 . .
H28B C28 H28C 109.5 . .

loop_
_geom_bond_atom_site_label_1
_geom_bond_atom_site_label_2
_geom_bond_distance
_geom_bond_site_symmetry_2
F1 C8 1.316(4) .
F2 C8 1.315(4) .
F3' C8 1.329(5) .
N1 C3 1.379(3) .
N1 C18 1.403(3) .
N1 C19 1.436(3) .
N2 C1 1.319(3) .
N2 C10 1.376(3) .
N3 C15 1.139(4) .
C1 C2 1.416(3) .
C1 C11 1.493(3) .
C2 C18 1.421(3) 3_666
C2 C3 1.422(3) .
C3 C4 1.422(3) .
C4 C10 1.409(4) .
C4 C5 1.420(4) .
C5 C6 1.364(4) .
C5 H5 0.9300 .
C6 C7 1.391(4) .
C6 H6 0.9300 .
C7 C9 1.367(4) .
C7 C8 1.489(4) .
C8 F3" 1.346(7) .
C9 C10 1.408(4) .
C9 H9 0.9300 .
C11 C12 1.380(4) .
C11 C17 1.384(4) .
C12 C13 1.377(4) .
C12 H12 0.9300 .
C13 C14 1.376(4) .
C13 H13 0.9300 .
C14 C16 1.390(5) .
C14 C15 1.437(4) .
C16 C17 1.378(4) .
C16 H16 0.9300 .
C17 H17 0.9300 .
C18 C18 1.376(5) 3_666
C18 C2 1.421(3) 3_666
C19 C20 1.376(4) .
C19 C24 1.378(4) .
C20 C21 1.393(4) .
C20 H20 0.9300 .
C21 C22 1.386(4) .
C21 H21 0.9300 .
C22 C23 1.383(4) .
C22 C25 1.521(4) .
C23 C24 1.382(4) .
C23 H23 0.9300 .
C24 H24 0.9300 .
C25 C26 1.481(5) .
C25 H25A 0.9700 .
C25 H25B 0.9700 .
C26 C27 1.529(4) .
C26 H26A 0.9700 .
C26 H26B 0.9700 .
C27 C28 1.495(6) .
C27 H27A 0.9700 .
C27 H27B 0.9700 .
C28 H28A 0.9600 .
C28 H28B 0.9600 .
C28 H28C 0.9600 .

loop_
_geom_torsion_atom_site_label_1
_geom_torsion_atom_site_label_2
_geom_torsion_atom_site_label_3
_geom_torsion_atom_site_label_4
_geom_torsion
_geom_torsion_site_symmetry_1
_geom_torsion_site_symmetry_4
C10 N2 C1 C2 -6.2(4) . .
C10 N2 C1 C11 173.6(2) . .
N2 C1 C2 C18 -169.1(3) . 3_666
C11 C1 C2 C18 11.1(5) . 3_666
N2 C1 C2 C3 4.7(4) . .
C11 C1 C2 C3 -175.1(2) . .
C18 N1 C3 C2 -0.1(3) . .
C19 N1 C3 C2 170.8(2) . .
C18 N1 C3 C4 -178.5(2) . .
C19 N1 C3 C4 -7.6(4) . .
C1 C2 C3 N1 -175.5(2) . .
C18 C2 C3 N1 0.2(3) 3_666 .
C1 C2 C3 C4 3.1(4) . .
C18 C2 C3 C4 178.8(2) 3_666 .
N1 C3 C4 C10 169.8(2) . .
C2 C3 C4 C10 -8.5(3) . .
N1 C3 C4 C5 -11.2(4) . .
C2 C3 C4 C5 170.5(2) . .
C10 C4 C5 C6 -3.2(4) . .
C3 C4 C5 C6 177.9(3) . .
C4 C5 C6 C7 -0.2(4) . .
C5 C6 C7 C9 2.3(4) . .
C5 C6 C7 C8 -176.7(3) . .
C9 C7 C8 F1 -113.4(3) . .
C6 C7 C8 F1 65.6(4) . .
C9 C7 C8 F2 129.6(3) . .
C6 C7 C8 F2 -51.4(4) . .
C9 C7 C8 F3' -7.9(5) . .
C6 C7 C8 F3' 171.1(4) . .
C9 C7 C8 F3" 27.2(5) . .
C6 C7 C8 F3" -153.8(4) . .
C6 C7 C9 C10 -0.9(4) . .
C8 C7 C9 C10 178.1(3) . .
C1 N2 C10 C4 -0.1(4) . .
C1 N2 C10 C9 -176.5(2) . .
C5 C4 C10 N2 -171.8(2) . .
C3 C4 C10 N2 7.3(4) . .
C5 C4 C10 C9 4.5(4) . .
C3 C4 C10 C9 -176.4(2) . .
C7 C9 C10 N2 174.1(2) . .
C7 C9 C10 C4 -2.6(4) . .
N2 C1 C11 C12 55.1(3) . .
C2 C1 C11 C12 -125.1(3) . .
N2 C1 C11 C17 -117.6(3) . .
C2 C1 C11 C17 62.2(4) . .
C17 C11 C12 C13 -0.9(5) . .
C1 C11 C12 C13 -173.9(3) . .
C11 C12 C13 C14 0.8(5) . .
C12 C13 C14 C16 -0.2(5) . .
C12 C13 C14 C15 -179.8(3) . .
C13 C14 C16 C17 -0.4(4) . .
C15 C14 C16 C17 179.2(3) . .
C14 C16 C17 C11 0.3(4) . .
C12 C11 C17 C16 0.3(4) . .
C1 C11 C17 C16 173.0(2) . .
C3 N1 C18 C18 -0.1(3) . 3_666
C19 N1 C18 C18 -170.4(3) . 3_666
C3 N1 C18 C2 -179.8(3) . 3_666
C19 N1 C18 C2 9.9(5) . 3_666
C3 N1 C19 C20 -66.2(3) . .
C18 N1 C19 C20 102.7(3) . .
C3 N1 C19 C24 107.9(3) . .
C18 N1 C19 C24 -83.2(3) . .
C24 C19 C20 C21 -1.0(4) . .
N1 C19 C20 C21 173.2(2) . .
C19 C20 C21 C22 0.2(4) . .
C20 C21 C22 C23 0.7(5) . .
C20 C21 C22 C25 -179.8(3) . .
C21 C22 C23 C24 -1.0(4) . .
C25 C22 C23 C24 179.5(3) . .
C20 C19 C24 C23 0.7(4) . .
N1 C19 C24 C23 -173.4(2) . .
C22 C23 C24 C19 0.3(4) . .
C23 C22 C25 C26 178.2(3) . .
C21 C22 C25 C26 -1.2(6) . .
C22 C25 C26 C27 -178.6(3) . .
C25 C26 C27 C28 -177.7(4) . .
